data_7125899
loop_
_publ_author_name
'Marczenko, Katherine M.'
'Chitnis, Saurabh S.'

_publ_section_title
;
 Bismuthanylstibanes.
;
_journal_issue 58
_journal_name_full 'Chemical communications (Cambridge, England)'
_journal_page_first 8015
_journal_page_last 8018
_journal_paper_doi 10.1039/d0cc00254b
_journal_volume 56
_journal_year 2020
_chemical_formula_moiety 'C44 H72 Bi N4 Sb Si4'
_chemical_formula_sum 'C44 H72 Bi N4 Sb Si4'
_chemical_formula_weight 1100.14
_space_group_crystal_system monoclinic
_space_group_IT_number 14
_space_group_name_Hall '-P 2ybc'
_space_group_name_H-M_alt 'P 1 21/c 1'
_atom_sites_solution_hydrogens geom
_atom_sites_solution_primary dual
_audit_creation_date 2020-01-29
_audit_creation_method
;
Olex2 1.2
(compiled 2018.05.29 svn.r3508 for OlexSys, GUI svn.r5506)
;
_audit_update_record
;
2020-01-29 deposited with the CCDC.	2020-02-03 downloaded from the CCDC.
;
_cell_angle_alpha 90
_cell_angle_beta 101.6560(10)
_cell_angle_gamma 90
_cell_formula_units_Z 2
_cell_length_a 10.5482(4)
_cell_length_b 12.2644(5)
_cell_length_c 19.2011(8)
_cell_measurement_reflns_used 4778
_cell_measurement_temperature 115(2)
_cell_measurement_theta_max 72.17
_cell_measurement_theta_min 2.80
_cell_volume 2432.77(17)
_computing_molecular_graphics 'Olex2 (Dolomanov et al., 2009)'
_computing_publication_material 'Olex2 (Dolomanov et al., 2009)'
_computing_structure_refinement 'XL (Sheldrick, 2008)'
_computing_structure_solution 'XT (Sheldrick, 2015)'
_diffrn_ambient_temperature 115.0
_diffrn_measured_fraction_theta_full 0.999
_diffrn_measured_fraction_theta_max 0.998
_diffrn_measurement_device_type 'D8 Quest Photon II'
_diffrn_radiation_type CuK\a
_diffrn_radiation_wavelength 1.54178
_diffrn_reflns_av_R_equivalents 0.1761
_diffrn_reflns_av_unetI/netI 0.0378
_diffrn_reflns_Laue_measured_fraction_full 0.999
_diffrn_reflns_Laue_measured_fraction_max 0.998
_diffrn_reflns_limit_h_max 13
_diffrn_reflns_limit_h_min -13
_diffrn_reflns_limit_k_max 15
_diffrn_reflns_limit_k_min -15
_diffrn_reflns_limit_l_max 23
_diffrn_reflns_limit_l_min -21
_diffrn_reflns_number 130846
_diffrn_reflns_point_group_measured_fraction_full 0.999
_diffrn_reflns_point_group_measured_fraction_max 0.998
_diffrn_reflns_theta_full 67.679
_diffrn_reflns_theta_max 72.237
_diffrn_reflns_theta_min 4.304
_exptl_absorpt_coefficient_mu 12.609
_exptl_absorpt_correction_T_max 0.7459
_exptl_absorpt_correction_T_min 0.7019
_exptl_absorpt_correction_type multi-scan
_exptl_absorpt_process_details
'SADABS-2014/5 (Bruker,2014/5) was used for absorption correction. wR2(int) was 0.0435 before and 0.0381 after correction. The Ratio of minimum to maximum transmission is 0.9410. The \l/2 correction factor is 0.00150.'
_exptl_crystal_colour 'clear red'
_exptl_crystal_colour_lustre clear
_exptl_crystal_colour_primary red
_exptl_crystal_density_diffrn 1.502
_exptl_crystal_description block
_exptl_crystal_F_000 1108
_exptl_crystal_size_max 0.089
_exptl_crystal_size_mid 0.075
_exptl_crystal_size_min 0.056
_refine_diff_density_max 3.260
_refine_diff_density_min -1.198
_refine_diff_density_rms 0.149
_refine_ls_extinction_method none
_refine_ls_goodness_of_fit_ref 1.112
_refine_ls_hydrogen_treatment constr
_refine_ls_matrix_type full
_refine_ls_number_parameters 250
_refine_ls_number_reflns 4778
_refine_ls_number_restraints 0
_refine_ls_restrained_S_all 1.112
_refine_ls_R_factor_all 0.0350
_refine_ls_R_factor_gt 0.0350
_refine_ls_shift/su_max 0.002
_refine_ls_shift/su_mean 0.000
_refine_ls_structure_factor_coef Fsqd
_refine_ls_weighting_details 'w=1/[\s^2^(Fo^2^)+(0.0492P)^2^+5.8005P] where P=(Fo^2^+2Fc^2^)/3'
_refine_ls_weighting_scheme calc
_refine_ls_wR_factor_gt 0.0959
_refine_ls_wR_factor_ref 0.0959
_reflns_Friedel_coverage 0.000
_reflns_number_gt 4774
_reflns_number_total 4778
_reflns_threshold_expression 'I > 2\s(I)'
_cod_data_source_file d0cc00254b2.cif
_cod_data_source_block p21c
_cod_depositor_comments 'Adding full bibliography for 7125895--7125899.cif.'
_cod_database_code 7125899
_shelx_shelxl_version_number 2018/3
_shelx_space_group_comment
;
The symmetry employed for this shelxl refinement is uniquely defined
by the following loop, which should always be used as a source of
symmetry information in preference to the above space-group names.
They are only intended as comments.
;
_olex2_refinement_description
;
1. Fixed Uiso
 At 1.2 times of:
  All C(H) groups, All C(H,H) groups
 At 1.5 times of:
  All C(H,H,H) groups
2. Shared sites
{Bi01, Sb01}
3. Uiso/Uaniso restraints and constraints
Uanis(Bi01) = Uanis(Sb01)
4. Others
 Fixed Sof: Bi01(0.5) Sb01(0.5)
5.a Secondary CH2 refined with riding coordinates:
 C009(H00A,H00B), C00D(H00D,H00E), C00E(H00F,H00G), C00J(H00N,H00O), C00M(H00T,
 H00U), C00N(H00V,H00W)
5.b Aromatic/amide H refined with riding coordinates:
 C008(H008), C00A(H00C), C00F(H00H), C00G(H00I), C00H(H00J), C00L(H00S)
5.c Idealised Me refined as rotating group:
 C00I(H00K,H00L,H00M), C00K(H00P,H00Q,H00R), C00O(H00X,H00Y,H), C00P(H00Z,HA,
 HB), C00Q(H00,HC,HD), C00R(H0AA,HE,HF)
;
_olex2_submission_special_instructions 'No special instructions were received'

loop_
_space_group_symop_operation_xyz
'x, y, z'
'-x, y+1/2, -z+1/2'
'-x, -y, -z'
'x, -y-1/2, z-1/2'

loop_
_atom_site_label
_atom_site_type_symbol
_atom_site_fract_x
_atom_site_fract_y
_atom_site_fract_z
_atom_site_U_iso_or_equiv
_atom_site_adp_type
_atom_site_occupancy
_atom_site_site_symmetry_order
_atom_site_calc_flag
_atom_site_refinement_flags_posn
_atom_site_refinement_flags_occupancy
Bi01 Bi 0.36178(2) 0.53636(2) 0.49124(2) 0.01986(9) Uani 0.5 1 d . P
Sb01 Sb 0.36178(2) 0.53636(2) 0.49124(2) 0.01986(9) Uani 0.5 1 d . P
Si02 Si 0.31781(10) 0.80810(8) 0.49908(5) 0.0214(2) Uani 1 1 d . .
Si03 Si 0.18419(12) 0.45867(8) 0.33286(6) 0.0252(3) Uani 1 1 d . .
N004 N 0.4020(3) 0.7006(2) 0.46883(16) 0.0216(6) Uani 1 1 d . .
N005 N 0.3276(3) 0.5172(3) 0.37982(16) 0.0219(6) Uani 1 1 d . .
C006 C 0.4993(4) 0.7142(3) 0.42891(18) 0.0208(7) Uani 1 1 d . .
C007 C 0.4308(4) 0.5483(3) 0.3475(2) 0.0226(8) Uani 1 1 d . .
C008 C 0.4555(4) 0.4878(3) 0.2904(2) 0.0283(8) Uani 1 1 d . .
H008 H 0.400368 0.428067 0.273738 0.034 Uiso 1 1 calc R .
C009 C 0.3918(4) 0.8503(3) 0.5922(2) 0.0289(8) Uani 1 1 d . .
H00A H 0.479408 0.879906 0.593056 0.035 Uiso 1 1 calc R .
H00B H 0.338865 0.909333 0.606942 0.035 Uiso 1 1 calc R .
C00A C 0.5846(4) 0.8010(3) 0.4455(2) 0.0278(8) Uani 1 1 d . .
H00C H 0.573370 0.849995 0.482129 0.033 Uiso 1 1 calc R .
C00B C 0.6208(4) 0.6606(3) 0.3371(2) 0.0252(8) Uani 1 1 d . .
C00C C 0.5148(4) 0.6406(3) 0.37273(18) 0.0212(7) Uani 1 1 d . .
C00D C 0.3035(4) 0.9282(3) 0.4374(2) 0.0304(9) Uani 1 1 d . .
H00D H 0.258717 0.987999 0.457262 0.037 Uiso 1 1 calc R .
H00E H 0.391556 0.954094 0.435239 0.037 Uiso 1 1 calc R .
C00E C 0.1489(4) 0.7587(4) 0.4981(2) 0.0301(9) Uani 1 1 d . .
H00F H 0.111175 0.729940 0.450216 0.036 Uiso 1 1 calc R .
H00G H 0.152457 0.698194 0.532521 0.036 Uiso 1 1 calc R .
C00F C 0.6868(4) 0.8189(3) 0.4099(2) 0.0311(9) Uani 1 1 d . .
H00H H 0.742735 0.879681 0.422316 0.037 Uiso 1 1 calc R .
C00G C 0.5578(5) 0.5111(4) 0.2565(2) 0.0331(9) Uani 1 1 d . .
H00I H 0.570092 0.468332 0.217177 0.040 Uiso 1 1 calc R .
C00H C 0.7057(4) 0.7498(4) 0.3581(2) 0.0313(9) Uani 1 1 d . .
H00J H 0.776760 0.761107 0.335487 0.038 Uiso 1 1 calc R .
C00I C 0.2302(5) 0.9038(4) 0.3617(2) 0.0396(11) Uani 1 1 d . .
H00K H 0.223331 0.970623 0.333149 0.059 Uiso 1 1 calc GR .
H00L H 0.143246 0.877038 0.363206 0.059 Uiso 1 1 calc GR .
H00M H 0.277002 0.848232 0.340247 0.059 Uiso 1 1 calc GR .
C00J C 0.1969(5) 0.3075(3) 0.3209(2) 0.0344(9) Uani 1 1 d . .
H00N H 0.111272 0.278970 0.297138 0.041 Uiso 1 1 calc R .
H00O H 0.258468 0.293036 0.289263 0.041 Uiso 1 1 calc R .
C00K C 0.4018(5) 0.7572(4) 0.6451(2) 0.0429(12) Uani 1 1 d . .
H00P H 0.447109 0.695702 0.628448 0.064 Uiso 1 1 calc GR .
H00Q H 0.314804 0.734227 0.649455 0.064 Uiso 1 1 calc GR .
H00R H 0.450130 0.781527 0.691542 0.064 Uiso 1 1 calc GR .
C00L C 0.6393(4) 0.5944(4) 0.2797(2) 0.0327(9) Uani 1 1 d . .
H00S H 0.709874 0.608645 0.257184 0.039 Uiso 1 1 calc R .
C00M C 0.0572(5) 0.4848(4) 0.3866(3) 0.0366(10) Uani 1 1 d . .
H00T H 0.085677 0.451968 0.434302 0.044 Uiso 1 1 calc R .
H00U H 0.049515 0.564467 0.393005 0.044 Uiso 1 1 calc R .
C00N C 0.1358(5) 0.5238(4) 0.2431(3) 0.0388(11) Uani 1 1 d . .
H00V H 0.196933 0.500332 0.213063 0.047 Uiso 1 1 calc R .
H00W H 0.048595 0.497317 0.220262 0.047 Uiso 1 1 calc R .
C00O C 0.2419(6) 0.2468(4) 0.3906(3) 0.0545(14) Uani 1 1 d . .
H00X H 0.246284 0.168554 0.381112 0.082 Uiso 1 1 calc GR .
H00Y H 0.180578 0.259676 0.421874 0.082 Uiso 1 1 calc GR .
H H 0.327811 0.273166 0.413776 0.082 Uiso 1 1 calc GR .
C00P C 0.0604(5) 0.8495(4) 0.5170(3) 0.0488(12) Uani 1 1 d . .
H00Z H 0.055435 0.909155 0.482612 0.073 Uiso 1 1 calc GR .
HA H 0.096028 0.876910 0.564869 0.073 Uiso 1 1 calc GR .
HB H -0.026429 0.819945 0.515475 0.073 Uiso 1 1 calc GR .
C00Q C -0.0756(5) 0.4392(5) 0.3530(3) 0.0463(12) Uani 1 1 d . .
H00 H -0.100702 0.465286 0.303935 0.069 Uiso 1 1 calc GR .
HC H -0.139435 0.463741 0.380329 0.069 Uiso 1 1 calc GR .
HD H -0.072088 0.359381 0.353303 0.069 Uiso 1 1 calc GR .
C00R C 0.1337(7) 0.6482(5) 0.2455(4) 0.0692(19) Uani 1 1 d . .
H0AA H 0.101936 0.676825 0.197462 0.104 Uiso 1 1 calc GR .
HE H 0.221447 0.675482 0.263749 0.104 Uiso 1 1 calc GR .
HF H 0.076356 0.672220 0.276773 0.104 Uiso 1 1 calc GR .

loop_
_atom_site_aniso_label
_atom_site_aniso_U_11
_atom_site_aniso_U_22
_atom_site_aniso_U_33
_atom_site_aniso_U_23
_atom_site_aniso_U_13
_atom_site_aniso_U_12
Bi01 0.02000(14) 0.01761(14) 0.02174(12) 0.00046(5) 0.00367(8) -0.00118(5)
Sb01 0.02000(14) 0.01761(14) 0.02174(12) 0.00046(5) 0.00367(8) -0.00118(5)
Si02 0.0269(5) 0.0151(5) 0.0223(4) 0.0013(3) 0.0049(4) 0.0006(4)
Si03 0.0233(6) 0.0231(6) 0.0261(5) -0.0017(4) -0.0020(4) -0.0012(4)
N004 0.0263(16) 0.0146(14) 0.0239(14) 0.0015(11) 0.0056(12) -0.0004(12)
N005 0.0225(17) 0.0237(15) 0.0183(14) 0.0005(12) 0.0010(12) -0.0032(13)
C006 0.0209(18) 0.0196(18) 0.0205(16) 0.0075(13) 0.0013(13) 0.0021(14)
C007 0.023(2) 0.025(2) 0.0183(17) 0.0064(13) 0.0009(15) 0.0040(15)
C008 0.034(2) 0.0221(19) 0.0276(19) -0.0005(16) 0.0029(16) 0.0033(17)
C009 0.037(2) 0.025(2) 0.0243(18) -0.0020(15) 0.0048(16) -0.0003(17)
C00A 0.031(2) 0.024(2) 0.0284(19) 0.0003(15) 0.0058(16) -0.0037(16)
C00B 0.0236(19) 0.027(2) 0.0262(18) 0.0106(15) 0.0066(14) 0.0052(16)
C00C 0.0226(18) 0.0201(18) 0.0204(16) 0.0075(13) 0.0030(13) 0.0044(14)
C00D 0.037(2) 0.020(2) 0.033(2) 0.0043(16) 0.0052(17) 0.0012(17)
C00E 0.025(2) 0.027(2) 0.039(2) 0.0045(17) 0.0081(17) 0.0056(16)
C00F 0.024(2) 0.030(2) 0.038(2) 0.0072(17) 0.0035(16) -0.0089(17)
C00G 0.043(3) 0.030(2) 0.029(2) 0.0053(17) 0.0154(18) 0.013(2)
C00H 0.025(2) 0.034(2) 0.037(2) 0.0114(17) 0.0105(16) -0.0008(17)
C00I 0.047(3) 0.040(3) 0.031(2) 0.0121(18) 0.0039(19) 0.000(2)
C00J 0.036(2) 0.025(2) 0.041(2) -0.0070(17) 0.0049(18) -0.0056(18)
C00K 0.060(3) 0.038(3) 0.025(2) 0.0036(18) -0.0038(19) -0.015(2)
C00L 0.033(2) 0.033(2) 0.036(2) 0.0091(17) 0.0155(17) 0.0090(18)
C00M 0.026(2) 0.037(2) 0.046(3) -0.013(2) 0.0051(19) -0.0048(19)
C00N 0.034(3) 0.041(3) 0.036(2) 0.0056(18) -0.0070(19) 0.0033(19)
C00O 0.073(4) 0.033(3) 0.060(3) 0.015(2) 0.021(3) 0.005(3)
C00P 0.036(3) 0.045(3) 0.070(3) -0.003(3) 0.023(2) 0.009(2)
C00Q 0.027(3) 0.060(3) 0.050(3) 0.003(2) 0.002(2) -0.010(2)
C00R 0.075(4) 0.044(3) 0.076(4) 0.023(3) -0.016(3) 0.018(3)

loop_
_atom_type_symbol
_atom_type_description
_atom_type_scat_dispersion_real
_atom_type_scat_dispersion_imag
_atom_type_scat_source
C C 0.0181 0.0091 'International Tables Vol C Tables 4.2.6.8 and 6.1.1.4'
H H 0.0000 0.0000 'International Tables Vol C Tables 4.2.6.8 and 6.1.1.4'
N N 0.0311 0.0180 'International Tables Vol C Tables 4.2.6.8 and 6.1.1.4'
Si Si 0.2541 0.3302 'International Tables Vol C Tables 4.2.6.8 and 6.1.1.4'
Sb Sb -0.0562 5.8946 'International Tables Vol C Tables 4.2.6.8 and 6.1.1.4'
Bi Bi -4.0111 8.9310 'International Tables Vol C Tables 4.2.6.8 and 6.1.1.4'

loop_
_geom_angle_atom_site_label_1
_geom_angle_atom_site_label_2
_geom_angle_atom_site_label_3
_geom_angle
_geom_angle_site_symmetry_3
N004 Bi01 Bi01 94.33(9) 3_666
N005 Bi01 Bi01 92.49(10) 3_666
N005 Bi01 N004 84.27(12) .
N004 Si02 C009 112.52(17) .
N004 Si02 C00D 111.24(17) .
N004 Si02 C00E 107.30(18) .
C009 Si02 C00D 110.51(19) .
C009 Si02 C00E 108.08(19) .
C00D Si02 C00E 106.9(2) .
N005 Si03 C00J 113.12(19) .
N005 Si03 C00M 106.58(18) .
N005 Si03 C00N 110.2(2) .
C00J Si03 C00M 108.3(2) .
C00N Si03 C00J 108.7(2) .
C00N Si03 C00M 109.9(2) .
Si02 N004 Bi01 120.78(16) .
C006 N004 Bi01 114.8(2) .
C006 N004 Si02 124.4(2) .
Si03 N005 Bi01 121.37(18) .
C007 N005 Bi01 115.3(2) .
C007 N005 Si03 123.2(3) .
N004 C006 C00C 122.6(3) .
C00A C006 N004 118.3(3) .
C00A C006 C00C 119.1(3) .
N005 C007 C00C 122.3(3) .
C008 C007 N005 119.1(4) .
C008 C007 C00C 118.6(4) .
C007 C008 H008 118.6 .
C007 C008 C00G 122.9(4) .
C00G C008 H008 118.6 .
Si02 C009 H00A 109.0 .
Si02 C009 H00B 109.0 .
H00A C009 H00B 107.8 .
C00K C009 Si02 113.0(3) .
C00K C009 H00A 109.0 .
C00K C009 H00B 109.0 .
C006 C00A H00C 118.9 .
C006 C00A C00F 122.2(4) .
C00F C00A H00C 118.9 .
C00H C00B C00C 120.0(4) .
C00L C00B C00C 120.9(4) .
C00L C00B C00H 119.1(4) .
C006 C00C C007 125.6(3) .
C006 C00C C00B 117.6(3) .
C00B C00C C007 116.7(3) .
Si02 C00D H00D 108.8 .
Si02 C00D H00E 108.8 .
H00D C00D H00E 107.6 .
C00I C00D Si02 114.0(3) .
C00I C00D H00D 108.8 .
C00I C00D H00E 108.8 .
Si02 C00E H00F 109.1 .
Si02 C00E H00G 109.1 .
H00F C00E H00G 107.8 .
C00P C00E Si02 112.5(3) .
C00P C00E H00F 109.1 .
C00P C00E H00G 109.1 .
C00A C00F H00H 120.0 .
C00H C00F C00A 120.1(4) .
C00H C00F H00H 120.0 .
C008 C00G H00I 120.0 .
C00L C00G C008 120.0(4) .
C00L C00G H00I 120.0 .
C00B C00H H00J 119.5 .
C00F C00H C00B 121.0(4) .
C00F C00H H00J 119.5 .
C00D C00I H00K 109.5 .
C00D C00I H00L 109.5 .
C00D C00I H00M 109.5 .
H00K C00I H00L 109.5 .
H00K C00I H00M 109.5 .
H00L C00I H00M 109.5 .
Si03 C00J H00N 109.0 .
Si03 C00J H00O 109.0 .
H00N C00J H00O 107.8 .
C00O C00J Si03 113.1(3) .
C00O C00J H00N 109.0 .
C00O C00J H00O 109.0 .
C009 C00K H00P 109.5 .
C009 C00K H00Q 109.5 .
C009 C00K H00R 109.5 .
H00P C00K H00Q 109.5 .
H00P C00K H00R 109.5 .
H00Q C00K H00R 109.5 .
C00B C00L H00S 119.6 .
C00G C00L C00B 120.8(4) .
C00G C00L H00S 119.6 .
Si03 C00M H00T 108.8 .
Si03 C00M H00U 108.8 .
H00T C00M H00U 107.7 .
C00Q C00M Si03 113.7(3) .
C00Q C00M H00T 108.8 .
C00Q C00M H00U 108.8 .
Si03 C00N H00V 108.8 .
Si03 C00N H00W 108.8 .
H00V C00N H00W 107.7 .
C00R C00N Si03 113.6(4) .
C00R C00N H00V 108.8 .
C00R C00N H00W 108.8 .
C00J C00O H00X 109.5 .
C00J C00O H00Y 109.5 .
C00J C00O H 109.5 .
H00X C00O H00Y 109.5 .
H00X C00O H 109.5 .
H00Y C00O H 109.5 .
C00E C00P H00Z 109.5 .
C00E C00P HA 109.5 .
C00E C00P HB 109.5 .
H00Z C00P HA 109.5 .
H00Z C00P HB 109.5 .
HA C00P HB 109.5 .
C00M C00Q H00 109.5 .
C00M C00Q HC 109.5 .
C00M C00Q HD 109.5 .
H00 C00Q HC 109.5 .
H00 C00Q HD 109.5 .
HC C00Q HD 109.5 .
C00N C00R H0AA 109.5 .
C00N C00R HE 109.5 .
C00N C00R HF 109.5 .
H0AA C00R HE 109.5 .
H0AA C00R HF 109.5 .
HE C00R HF 109.5 .

loop_
_geom_bond_atom_site_label_1
_geom_bond_atom_site_label_2
_geom_bond_distance
_geom_bond_site_symmetry_2
Bi01 Bi01 3.0024(3) 3_666
Bi01 N004 2.121(3) .
Bi01 N005 2.110(3) .
Si02 N004 1.752(3) .
Si02 C009 1.873(4) .
Si02 C00D 1.877(4) .
Si02 C00E 1.878(4) .
Si03 N005 1.751(4) .
Si03 C00J 1.876(4) .
Si03 C00M 1.876(5) .
Si03 C00N 1.875(5) .
N004 C006 1.410(5) .
N005 C007 1.410(5) .
C006 C00A 1.389(6) .
C006 C00C 1.440(5) .
C007 C008 1.390(6) .
C007 C00C 1.458(6) .
C008 H008 0.9500 .
C008 C00G 1.398(6) .
C009 H00A 0.9900 .
C009 H00B 0.9900 .
C009 C00K 1.518(6) .
C00A H00C 0.9500 .
C00A C00F 1.406(6) .
C00B C00C 1.445(5) .
C00B C00H 1.420(6) .
C00B C00L 1.413(6) .
C00D H00D 0.9900 .
C00D H00E 0.9900 .
C00D C00I 1.532(6) .
C00E H00F 0.9900 .
C00E H00G 0.9900 .
C00E C00P 1.542(6) .
C00F H00H 0.9500 .
C00F C00H 1.352(6) .
C00G H00I 0.9500 .
C00G C00L 1.351(7) .
C00H H00J 0.9500 .
C00I H00K 0.9800 .
C00I H00L 0.9800 .
C00I H00M 0.9800 .
C00J H00N 0.9900 .
C00J H00O 0.9900 .
C00J C00O 1.522(7) .
C00K H00P 0.9800 .
C00K H00Q 0.9800 .
C00K H00R 0.9800 .
C00L H00S 0.9500 .
C00M H00T 0.9900 .
C00M H00U 0.9900 .
C00M C00Q 1.525(7) .
C00N H00V 0.9900 .
C00N H00W 0.9900 .
C00N C00R 1.527(8) .
C00O H00X 0.9800 .
C00O H00Y 0.9800 .
C00O H 0.9800 .
C00P H00Z 0.9800 .
C00P HA 0.9800 .
C00P HB 0.9800 .
C00Q H00 0.9800 .
C00Q HC 0.9800 .
C00Q HD 0.9800 .
C00R H0AA 0.9800 .
C00R HE 0.9800 .
C00R HF 0.9800 .
